data_2310427
loop_
_publ_author_name
'Knott, H.W.'
'Mueller, M.H.'
'Heaton, L.'

_publ_section_title
;
 The crystal structure of Mn15 Si26
;
_journal_name_full 'Acta Crystallographica (1,1948-23,1967)'
_journal_page_first 549
_journal_page_last 555
_journal_volume 23
_journal_year 1967
_chemical_formula_sum 'Mn15 Si26'
_space_group_IT_number 122
_symmetry_space_group_name_Hall 'I -4 2bw'
_symmetry_space_group_name_H-M 'I -4 2 d'
_cell_angle_alpha 90
_cell_angle_beta 90
_cell_angle_gamma 90
_cell_formula_units_Z 4
_cell_length_a 5.531
_cell_length_b 5.531
_cell_length_c 65.311
_cell_volume 1997.992
_citation_journal_id_ASTM ACCRA9
_cod_data_source_file Knott_ACCRA9_1967_1388.cif
_cod_data_source_block Mn15Si26
_cod_database_code 2310427

loop_
_symmetry_equiv_pos_as_xyz
x,y,z
y,-x,-z
-x,-y,z
-y,x,-z
x,-y+1/2,-z+1/4
-y+1/2,-x,z+3/4
-x,y+1/2,-z+1/4
y+1/2,x,z+3/4
x+1/2,y+1/2,z+1/2
y+1/2,-x+1/2,-z+1/2
-x+1/2,-y+1/2,z+1/2
-y+1/2,x+1/2,-z+1/2
x+1/2,-y+1,-z+3/4
-y+1,-x+1/2,z+5/4
-x+1/2,y+1,-z+3/4
y+1,x+1/2,z+5/4

loop_
_atom_site_label
_atom_site_type_symbol
_atom_site_fract_x
_atom_site_fract_y
_atom_site_fract_z
_atom_site_occupancy
_atom_site_U_iso_or_equiv
Mn2 Mn 0 0 0.0653 1 0.0
Mn5 Mn 0 0 0.2669 1 0.0
Mn7 Mn 0 0 0.4013 1 0.0
Mn8 Mn 0 0 0.4644 1 0.0
Si5 Si 0.1591 0.3122 0.0848 1 0.0
Mn1 Mn 0 0 0 1 0.0
Si7 Si 0.3479 0.25 0.125 1 0.0
Si4 Si 0.6657 0.3434 0.068 1 0.0
Si6 Si 0.7744 0.1523 0.1063 1 0.0
Mn4 Mn 0 0 0.1996 1 0.0
Mn6 Mn 0 0 0.3326 1 0.0
Si2 Si 0.8515 0.1811 0.0311 1 0.0
Si1 Si 0.2161 0.3445 0.0119 1 0.0
Mn3 Mn 0 0 0.133 1 0.0
Si3 Si 0.3167 0.1642 0.048 1 0.0
